data_7025594
loop_
_publ_author_name
'Harder, Sjoerd'

_publ_section_title
;
 Syntheses and structures of bora-amidinate lanthanide(III) complexes.
;
_journal_issue 29
_journal_name_full 'Dalton transactions (Cambridge, England : 2003)'
_journal_page_first 6677
_journal_page_last 6681
_journal_paper_doi 10.1039/c001966f
_journal_volume 39
_journal_year 2010
_chemical_formula_sum 'C72 H100 B2 N6 Y2'
_chemical_formula_weight 1249.02
_chemical_name_common ((DIPP-NBN)Y(DMA))
_chemical_name_systematic
;
?
;
_space_group_IT_number 14
_symmetry_cell_setting monoclinic
_symmetry_space_group_name_Hall '-P 2ybc'
_symmetry_space_group_name_H-M 'P 1 21/c 1'
_atom_sites_solution_hydrogens geom
_atom_sites_solution_primary direct
_atom_sites_solution_secondary difmap
_audit_creation_method SHELXL-97
_cell_angle_alpha 90.00
_cell_angle_beta 92.806(2)
_cell_angle_gamma 90.00
_cell_formula_units_Z 4
_cell_length_a 18.1964(8)
_cell_length_b 16.0669(6)
_cell_length_c 23.1829(10)
_cell_measurement_temperature 103(2)
_cell_volume 6769.6(5)
_computing_structure_refinement 'SHELXL-97 (Sheldrick, 1997)'
_diffrn_ambient_temperature 103(2)
_diffrn_measured_fraction_theta_full 0.991
_diffrn_measured_fraction_theta_max 0.991
_diffrn_radiation_monochromator graphite
_diffrn_radiation_source 'fine-focus sealed tube'
_diffrn_radiation_type MoK\a
_diffrn_radiation_wavelength 0.71073
_diffrn_reflns_av_R_equivalents 0.0414
_diffrn_reflns_av_sigmaI/netI 0.0382
_diffrn_reflns_limit_h_max 21
_diffrn_reflns_limit_h_min -21
_diffrn_reflns_limit_k_max 18
_diffrn_reflns_limit_k_min -18
_diffrn_reflns_limit_l_max 26
_diffrn_reflns_limit_l_min -26
_diffrn_reflns_number 68204
_diffrn_reflns_theta_full 24.48
_diffrn_reflns_theta_max 24.48
_diffrn_reflns_theta_min 1.12
_exptl_absorpt_coefficient_mu 1.750
_exptl_absorpt_correction_T_max 0.8444
_exptl_absorpt_correction_T_min 0.4748
_exptl_absorpt_correction_type multi-scan
_exptl_absorpt_process_details
;
BRUKER AXS SMART APEX 2 Vers. 1.0-27
R.H. Blessing, Acta Cryst. (1995) A51 33-38
;
_exptl_crystal_density_diffrn 1.226
_exptl_crystal_density_method 'not measured'
_exptl_crystal_F_000 2648
_exptl_crystal_size_max 0.50
_exptl_crystal_size_mid 0.20
_exptl_crystal_size_min 0.10
_refine_diff_density_max 0.614
_refine_diff_density_min -0.494
_refine_diff_density_rms 0.079
_refine_ls_extinction_method none
_refine_ls_goodness_of_fit_ref 1.262
_refine_ls_hydrogen_treatment mixed
_refine_ls_matrix_type full
_refine_ls_number_parameters 783
_refine_ls_number_reflns 11139
_refine_ls_number_restraints 0
_refine_ls_restrained_S_all 1.262
_refine_ls_R_factor_all 0.0617
_refine_ls_R_factor_gt 0.0456
_refine_ls_shift/su_max 0.002
_refine_ls_shift/su_mean 0.000
_refine_ls_structure_factor_coef Fsqd
_refine_ls_weighting_details 'calc w=1/[\s^2^(Fo^2^)+(0.0000P)^2^+23.2972P] where P=(Fo^2^+2Fc^2^)/3'
_refine_ls_weighting_scheme calc
_refine_ls_wR_factor_gt 0.1036
_refine_ls_wR_factor_ref 0.1079
_reflns_number_gt 9167
_reflns_number_total 11139
_reflns_threshold_expression >2sigma(I)
_cod_data_source_file c001966f.txt
_cod_data_source_block hasj277
_cod_original_sg_symbol_H-M P21/c
_cod_database_code 7025594

loop_
_symmetry_equiv_pos_as_xyz
'x, y, z'
'-x, y+1/2, -z+1/2'
'-x, -y, -z'
'x, -y-1/2, z-1/2'

loop_
_atom_site_label
_atom_site_type_symbol
_atom_site_fract_x
_atom_site_fract_y
_atom_site_fract_z
_atom_site_U_iso_or_equiv
_atom_site_adp_type
_atom_site_occupancy
_atom_site_symmetry_multiplicity
_atom_site_calc_flag
_atom_site_refinement_flags
C1 C 0.1535(2) 1.2933(3) -0.00010(18) 0.0151(9) Uani 1 1 d .
C2 C 0.1698(2) 1.3234(3) -0.05542(17) 0.0182(9) Uani 1 1 d .
C3 C 0.1393(2) 1.3981(3) -0.07556(19) 0.0218(10) Uani 1 1 d .
H3 H 0.1507 1.4178 -0.1127 0.028 Uiso 1 1 calc R
C4 C 0.0930(2) 1.4441(3) -0.04266(19) 0.0220(10) Uani 1 1 d .
H4 H 0.0731 1.4953 -0.0567 0.029 Uiso 1 1 calc R
C5 C 0.0758(2) 1.4148(3) 0.01093(18) 0.0183(10) Uani 1 1 d .
H5 H 0.0429 1.4459 0.0331 0.024 Uiso 1 1 calc R
C6 C 0.1054(2) 1.3409(3) 0.03349(18) 0.0168(9) Uani 1 1 d .
C7 C 0.2164(3) 1.2715(3) -0.09430(19) 0.0255(11) Uani 1 1 d .
H7 H 0.2507 1.2375 -0.0689 0.033 Uiso 1 1 calc R
C8 C 0.1654(3) 1.2108(3) -0.1286(2) 0.0387(14) Uani 1 1 d .
H8A H 0.1375 1.1777 -0.1017 0.058 Uiso 1 1 calc R
H8B H 0.1950 1.1737 -0.1517 0.058 Uiso 1 1 calc R
H8C H 0.1312 1.2424 -0.1542 0.058 Uiso 1 1 calc R
C9 C 0.2633(3) 1.3219(4) -0.1349(2) 0.0422(14) Uani 1 1 d .
H9A H 0.2311 1.3508 -0.1635 0.063 Uiso 1 1 calc R
H9B H 0.2961 1.2843 -0.1547 0.063 Uiso 1 1 calc R
H9C H 0.2926 1.3628 -0.1124 0.063 Uiso 1 1 calc R
C10 C 0.0847(2) 1.3136(3) 0.09328(18) 0.0163(9) Uani 1 1 d .
H10 H 0.1226 1.2726 0.1078 0.021 Uiso 1 1 calc R
C11 C 0.0101(2) 1.2690(3) 0.09049(19) 0.0240(11) Uani 1 1 d .
H11A H -0.0281 1.3073 0.0754 0.036 Uiso 1 1 calc R
H11B H -0.0016 1.2507 0.1293 0.036 Uiso 1 1 calc R
H11C H 0.0124 1.2205 0.0650 0.036 Uiso 1 1 calc R
C12 C 0.0832(3) 1.3845(3) 0.1373(2) 0.0295(12) Uani 1 1 d .
H12A H 0.1294 1.4158 0.1370 0.044 Uiso 1 1 calc R
H12B H 0.0773 1.3614 0.1759 0.044 Uiso 1 1 calc R
H12C H 0.0419 1.4217 0.1272 0.044 Uiso 1 1 calc R
C13 C 0.1496(2) 1.0007(3) 0.06467(17) 0.0118(9) Uani 1 1 d .
C14 C 0.1253(2) 0.9481(3) 0.01736(17) 0.0147(9) Uani 1 1 d .
C15 C 0.0862(2) 0.8757(3) 0.02840(18) 0.0157(9) Uani 1 1 d .
H15 H 0.0694 0.8422 -0.0033 0.020 Uiso 1 1 calc R
C16 C 0.0970(2) 0.8992(3) 0.13005(18) 0.0154(9) Uani 1 1 d .
H16 H 0.0879 0.8821 0.1683 0.020 Uiso 1 1 calc R
C17 C 0.0706(2) 0.8503(3) 0.08393(18) 0.0177(10) Uani 1 1 d .
H17 H 0.0430 0.8012 0.0902 0.023 Uiso 1 1 calc R
C18 C 0.1363(2) 0.9725(3) 0.12187(17) 0.0144(9) Uani 1 1 d .
C19 C 0.1359(2) 0.9710(3) -0.04527(17) 0.0167(9) Uani 1 1 d .
H19 H 0.1700 1.0198 -0.0457 0.022 Uiso 1 1 calc R
C20 C 0.1706(2) 0.9002(3) -0.07872(18) 0.0211(10) Uani 1 1 d .
H20A H 0.2138 0.8789 -0.0565 0.032 Uiso 1 1 calc R
H20B H 0.1855 0.9210 -0.1161 0.032 Uiso 1 1 calc R
H20C H 0.1347 0.8553 -0.0849 0.032 Uiso 1 1 calc R
C21 C 0.0638(2) 0.9963(3) -0.07661(19) 0.0244(11) Uani 1 1 d .
H21A H 0.0293 0.9495 -0.0766 0.037 Uiso 1 1 calc R
H21B H 0.0731 1.0117 -0.1165 0.037 Uiso 1 1 calc R
H21C H 0.0427 1.0440 -0.0569 0.037 Uiso 1 1 calc R
C22 C 0.1582(2) 1.0276(3) 0.17332(17) 0.0163(9) Uani 1 1 d .
H22 H 0.2068 1.0532 0.1658 0.021 Uiso 1 1 calc R
C23 C 0.1021(2) 1.0985(3) 0.17762(19) 0.0228(10) Uani 1 1 d .
H23A H 0.0969 1.1277 0.1405 0.034 Uiso 1 1 calc R
H23B H 0.1192 1.1376 0.2078 0.034 Uiso 1 1 calc R
H23C H 0.0544 1.0754 0.1873 0.034 Uiso 1 1 calc R
C24 C 0.1663(3) 0.9817(3) 0.23108(18) 0.0250(11) Uani 1 1 d .
H24A H 0.1178 0.9627 0.2423 0.038 Uiso 1 1 calc R
H24B H 0.1874 1.0194 0.2607 0.038 Uiso 1 1 calc R
H24C H 0.1988 0.9336 0.2272 0.038 Uiso 1 1 calc R
C25 C 0.3365(2) 0.6896(3) -0.00131(17) 0.0156(9) Uani 1 1 d .
C26 C 0.3090(2) 0.6548(3) -0.05420(17) 0.0164(9) Uani 1 1 d .
C27 C 0.3403(2) 0.5832(3) -0.07536(18) 0.0214(10) Uani 1 1 d .
H27 H 0.3219 0.5612 -0.1112 0.028 Uiso 1 1 calc R
C28 C 0.3974(3) 0.5430(3) -0.0458(2) 0.0258(11) Uani 1 1 d .
H28 H 0.4183 0.4939 -0.0609 0.033 Uiso 1 1 calc R
C29 C 0.4238(2) 0.5757(3) 0.00625(19) 0.0224(10) Uani 1 1 d .
H29 H 0.4632 0.5482 0.0268 0.029 Uiso 1 1 calc R
C30 C 0.3948(2) 0.6473(3) 0.02969(17) 0.0151(9) Uani 1 1 d .
C31 C 0.2487(2) 0.6989(3) -0.08991(18) 0.0195(10) Uani 1 1 d .
H31 H 0.2203 0.7338 -0.0631 0.025 Uiso 1 1 calc R
C32 C 0.1944(3) 0.6392(3) -0.12094(19) 0.0268(11) Uani 1 1 d .
H32A H 0.2183 0.6121 -0.1529 0.040 Uiso 1 1 calc R
H32B H 0.1513 0.6704 -0.1361 0.040 Uiso 1 1 calc R
H32C H 0.1787 0.5968 -0.0937 0.040 Uiso 1 1 calc R
C33 C 0.2825(3) 0.7571(3) -0.13339(19) 0.0265(11) Uani 1 1 d .
H33A H 0.3167 0.7954 -0.1130 0.040 Uiso 1 1 calc R
H33B H 0.2435 0.7889 -0.1539 0.040 Uiso 1 1 calc R
H33C H 0.3092 0.7242 -0.1612 0.040 Uiso 1 1 calc R
C34 C 0.4259(2) 0.6771(3) 0.08821(17) 0.0183(10) Uani 1 1 d .
H34 H 0.3912 0.7197 0.1026 0.024 Uiso 1 1 calc R
C35 C 0.5011(2) 0.7191(3) 0.08394(19) 0.0239(11) Uani 1 1 d .
H35A H 0.5369 0.6783 0.0713 0.036 Uiso 1 1 calc R
H35B H 0.5174 0.7411 0.1219 0.036 Uiso 1 1 calc R
H35C H 0.4970 0.7648 0.0560 0.036 Uiso 1 1 calc R
C36 C 0.4319(3) 0.6074(3) 0.13313(19) 0.0245(11) Uani 1 1 d .
H36A H 0.3842 0.5795 0.1351 0.037 Uiso 1 1 calc R
H36B H 0.4463 0.6310 0.1710 0.037 Uiso 1 1 calc R
H36C H 0.4691 0.5670 0.1221 0.037 Uiso 1 1 calc R
C37 C 0.3489(2) 0.9823(3) 0.06090(17) 0.0143(9) Uani 1 1 d .
C38 C 0.3715(2) 1.0116(3) 0.11725(18) 0.0151(9) Uani 1 1 d .
C39 C 0.4130(2) 1.0849(3) 0.12316(19) 0.0178(10) Uani 1 1 d .
H39 H 0.4295 1.1027 0.1607 0.023 Uiso 1 1 calc R
C40 C 0.4305(2) 1.1320(3) 0.07582(18) 0.0188(10) Uani 1 1 d .
H40 H 0.4585 1.1817 0.0807 0.024 Uiso 1 1 calc R
C41 C 0.4065(2) 1.1054(3) 0.02094(19) 0.0193(10) Uani 1 1 d .
H41 H 0.4182 1.1378 -0.0116 0.025 Uiso 1 1 calc R
C42 C 0.3659(2) 1.0327(3) 0.01242(18) 0.0152(9) Uani 1 1 d .
C43 C 0.3583(2) 0.9584(3) 0.16945(18) 0.0194(10) Uani 1 1 d .
H43 H 0.3083 0.9329 0.1635 0.025 Uiso 1 1 calc R
C44 C 0.4146(3) 0.8873(3) 0.1725(2) 0.0265(11) Uani 1 1 d .
H44A H 0.4156 0.8601 0.1347 0.040 Uiso 1 1 calc R
H44B H 0.4007 0.8467 0.2015 0.040 Uiso 1 1 calc R
H44C H 0.4635 0.9098 0.1831 0.040 Uiso 1 1 calc R
C45 C 0.3601(3) 1.0047(3) 0.22715(18) 0.0254(11) Uani 1 1 d .
H45A H 0.4103 1.0240 0.2368 0.038 Uiso 1 1 calc R
H45B H 0.3444 0.9672 0.2575 0.038 Uiso 1 1 calc R
H45C H 0.3268 1.0527 0.2242 0.038 Uiso 1 1 calc R
C46 C 0.3452(2) 1.0072(3) -0.04946(17) 0.0180(10) Uani 1 1 d .
H46 H 0.3112 0.9584 -0.0482 0.023 Uiso 1 1 calc R
C47 C 0.3056(2) 1.0764(3) -0.08373(19) 0.0215(10) Uani 1 1 d .
H47A H 0.2666 1.0997 -0.0609 0.032 Uiso 1 1 calc R
H47B H 0.2839 1.0536 -0.1199 0.032 Uiso 1 1 calc R
H47C H 0.3408 1.1203 -0.0924 0.032 Uiso 1 1 calc R
C48 C 0.4134(3) 0.9805(3) -0.08054(19) 0.0276(11) Uani 1 1 d .
H48A H 0.4472 1.0278 -0.0828 0.041 Uiso 1 1 calc R
H48B H 0.3988 0.9615 -0.1196 0.041 Uiso 1 1 calc R
H48C H 0.4381 0.9350 -0.0591 0.041 Uiso 1 1 calc R
C49 C 0.2772(2) 1.2141(3) 0.17170(19) 0.0186(10) Uani 1 1 d .
C50 C 0.3511(2) 1.2524(3) 0.17850(18) 0.0176(10) Uani 1 1 d .
C51 C 0.3992(2) 1.2353(3) 0.22638(19) 0.0210(10) Uani 1 1 d .
H51 H 0.3818 1.2033 0.2574 0.027 Uiso 1 1 calc R
C52 C 0.4714(3) 1.2638(3) 0.2297(2) 0.0269(11) Uani 1 1 d .
H52 H 0.5028 1.2500 0.2623 0.035 Uiso 1 1 calc R
C53 C 0.4976(2) 1.3121(3) 0.1860(2) 0.0287(11) Uani 1 1 d .
H53 H 0.5467 1.3324 0.1886 0.037 Uiso 1 1 calc R
C54 C 0.4517(2) 1.3309(3) 0.13811(19) 0.0230(10) Uani 1 1 d .
H54 H 0.4693 1.3646 0.1081 0.030 Uiso 1 1 calc R
C55 C 0.3800(2) 1.3005(3) 0.13396(18) 0.0173(10) Uani 1 1 d .
C56 C 0.2813(2) 1.3843(3) 0.0928(2) 0.0245(11) Uani 1 1 d .
H56A H 0.2543 1.3735 0.1275 0.037 Uiso 1 1 calc R
H56B H 0.2465 1.3903 0.0595 0.037 Uiso 1 1 calc R
H56C H 0.3100 1.4356 0.0980 0.037 Uiso 1 1 calc R
C57 C 0.3704(3) 1.3325(3) 0.02977(19) 0.0267(11) Uani 1 1 d .
H57A H 0.3916 1.3885 0.0327 0.040 Uiso 1 1 calc R
H57B H 0.3355 1.3297 -0.0037 0.040 Uiso 1 1 calc R
H57C H 0.4098 1.2917 0.0252 0.040 Uiso 1 1 calc R
C58 C 0.2401(2) 0.7696(3) 0.17318(19) 0.0197(10) Uani 1 1 d .
C59 C 0.1692(2) 0.7287(3) 0.18342(18) 0.0189(10) Uani 1 1 d .
C60 C 0.1303(3) 0.7426(3) 0.23352(19) 0.0247(11) Uani 1 1 d .
H60 H 0.1521 0.7764 0.2633 0.032 Uiso 1 1 calc R
C61 C 0.0621(3) 0.7090(3) 0.2408(2) 0.0331(12) Uani 1 1 d .
H61 H 0.0378 0.7199 0.2754 0.043 Uiso 1 1 calc R
C62 C 0.0279(3) 0.6596(3) 0.1987(2) 0.0302(12) Uani 1 1 d .
H62 H -0.0190 0.6359 0.2043 0.039 Uiso 1 1 calc R
C63 C 0.0638(2) 0.6454(3) 0.14809(19) 0.0235(10) Uani 1 1 d .
H63 H 0.0410 0.6118 0.1186 0.031 Uiso 1 1 calc R
C64 C 0.1325(2) 0.6797(3) 0.14012(17) 0.0176(9) Uani 1 1 d .
C65 C 0.2241(3) 0.6012(3) 0.0929(2) 0.0263(11) Uani 1 1 d .
H65A H 0.2582 0.6123 0.1260 0.039 Uiso 1 1 calc R
H65B H 0.2518 0.5969 0.0578 0.039 Uiso 1 1 calc R
H65C H 0.1981 0.5488 0.0991 0.039 Uiso 1 1 calc R
C66 C 0.1202(3) 0.6506(3) 0.03595(18) 0.0231(10) Uani 1 1 d .
H66A H 0.1003 0.5943 0.0401 0.035 Uiso 1 1 calc R
H66B H 0.1476 0.6537 0.0006 0.035 Uiso 1 1 calc R
H66C H 0.0797 0.6908 0.0337 0.035 Uiso 1 1 calc R
C67 C 0.2141(4) 0.4575(4) 0.2573(2) 0.0460(16) Uani 1 1 d .
H67 H 0.1669 0.4323 0.2575 0.060 Uiso 1 1 calc R
C68 C 0.2765(3) 0.4090(3) 0.2557(2) 0.0403(14) Uani 1 1 d .
H68 H 0.2719 0.3501 0.2541 0.052 Uiso 1 1 calc R
C69 C 0.3448(3) 0.4441(3) 0.2566(2) 0.0397(14) Uani 1 1 d .
H69 H 0.3873 0.4100 0.2558 0.052 Uiso 1 1 calc R
C70 C 0.3515(4) 0.5301(4) 0.2586(2) 0.0498(17) Uani 1 1 d .
H70 H 0.3989 0.5551 0.2595 0.065 Uiso 1 1 calc R
C71 C 0.2889(5) 0.5794(4) 0.2594(2) 0.065(2) Uani 1 1 d .
H71 H 0.2931 0.6384 0.2607 0.085 Uiso 1 1 calc R
C72 C 0.2208(5) 0.5424(4) 0.2584(2) 0.061(2) Uani 1 1 d .
H72 H 0.1779 0.5761 0.2585 0.079 Uiso 1 1 calc R
B1 B 0.1461(3) 1.1443(3) 0.0263(2) 0.0171(11) Uani 1 1 d .
B2 B 0.3462(3) 0.8383(3) 0.02463(19) 0.0149(10) Uani 1 1 d .
N1 N 0.18648(17) 1.2194(2) 0.02177(14) 0.0127(7) Uani 1 1 d .
N2 N 0.18360(17) 1.0764(2) 0.05685(14) 0.0118(7) Uani 1 1 d .
N3 N 0.30483(18) 0.7628(2) 0.02075(14) 0.0128(7) Uani 1 1 d .
N4 N 0.31353(17) 0.9064(2) 0.05496(14) 0.0124(7) Uani 1 1 d .
N5 N 0.33183(19) 1.3136(2) 0.08274(14) 0.0178(8) Uani 1 1 d .
N6 N 0.17013(19) 0.6701(2) 0.08643(14) 0.0179(8) Uani 1 1 d .
Y1 Y 0.28057(2) 1.16217(2) 0.073904(17) 0.01294(10) Uani 1 1 d .
Y2 Y 0.22037(2) 0.82058(2) 0.075598(17) 0.01296(10) Uani 1 1 d .
H49A H 0.237(2) 1.254(3) 0.1662(17) 0.015(11) Uiso 1 1 d .
H49B H 0.265(2) 1.182(3) 0.2062(18) 0.014(11) Uiso 1 1 d .
H1 H 0.092(2) 1.140(2) 0.0128(17) 0.013(11) Uiso 1 1 d .
H58Q H 0.257(2) 0.801(3) 0.207(2) 0.022(12) Uiso 1 1 d .
H58B H 0.278(2) 0.731(3) 0.1635(18) 0.020(12) Uiso 1 1 d .
H2 H 0.400(2) 0.842(3) 0.0070(18) 0.025(12) Uiso 1 1 d .

loop_
_atom_site_aniso_label
_atom_site_aniso_U_11
_atom_site_aniso_U_22
_atom_site_aniso_U_33
_atom_site_aniso_U_23
_atom_site_aniso_U_13
_atom_site_aniso_U_12
C1 0.013(2) 0.013(2) 0.020(2) 0.0000(18) -0.0027(17) -0.0002(17)
C2 0.018(2) 0.020(3) 0.017(2) 0.001(2) 0.0004(17) 0.0033(19)
C3 0.024(2) 0.021(3) 0.020(2) 0.006(2) 0.0017(19) 0.001(2)
C4 0.018(2) 0.016(3) 0.032(3) 0.005(2) -0.0008(19) 0.0022(19)
C5 0.016(2) 0.014(2) 0.025(2) -0.004(2) 0.0015(18) 0.0032(18)
C6 0.012(2) 0.016(2) 0.023(2) -0.0037(19) -0.0016(17) -0.0008(18)
C7 0.032(3) 0.027(3) 0.018(2) 0.003(2) 0.007(2) 0.012(2)
C8 0.051(3) 0.039(3) 0.025(3) -0.009(2) -0.006(2) 0.020(3)
C9 0.050(3) 0.043(4) 0.035(3) 0.016(3) 0.024(3) 0.021(3)
C10 0.015(2) 0.013(2) 0.021(2) 0.0001(19) 0.0009(17) 0.0002(18)
C11 0.020(2) 0.030(3) 0.022(2) 0.001(2) 0.0024(19) -0.001(2)
C12 0.035(3) 0.029(3) 0.025(3) -0.006(2) 0.005(2) -0.004(2)
C13 0.0048(18) 0.012(2) 0.018(2) -0.0014(18) -0.0028(16) 0.0047(17)
C14 0.011(2) 0.015(2) 0.018(2) -0.0011(19) -0.0004(17) 0.0060(18)
C15 0.012(2) 0.015(2) 0.019(2) -0.0029(19) -0.0038(17) 0.0042(18)
C16 0.014(2) 0.015(2) 0.017(2) 0.0035(19) 0.0040(17) 0.0055(18)
C17 0.015(2) 0.014(2) 0.024(2) 0.0061(19) -0.0010(18) -0.0027(18)
C18 0.011(2) 0.015(2) 0.017(2) -0.0020(18) 0.0008(17) 0.0070(18)
C19 0.017(2) 0.017(2) 0.016(2) -0.0006(19) 0.0001(17) 0.0014(18)
C20 0.019(2) 0.024(3) 0.020(2) -0.001(2) -0.0016(18) 0.006(2)
C21 0.025(2) 0.030(3) 0.018(2) 0.002(2) -0.0009(19) 0.008(2)
C22 0.017(2) 0.018(2) 0.014(2) -0.0005(18) 0.0026(17) 0.0000(18)
C23 0.029(3) 0.021(3) 0.019(2) -0.004(2) 0.0068(19) 0.002(2)
C24 0.032(3) 0.025(3) 0.017(2) -0.001(2) -0.001(2) -0.001(2)
C25 0.016(2) 0.013(2) 0.018(2) 0.0005(18) 0.0068(17) -0.0007(18)
C26 0.019(2) 0.014(2) 0.016(2) 0.0008(19) 0.0018(17) 0.0030(18)
C27 0.025(2) 0.023(3) 0.016(2) -0.006(2) 0.0005(19) 0.004(2)
C28 0.033(3) 0.018(3) 0.027(3) -0.007(2) 0.004(2) 0.007(2)
C29 0.019(2) 0.025(3) 0.023(2) 0.002(2) 0.0016(19) 0.008(2)
C30 0.015(2) 0.014(2) 0.016(2) 0.0021(18) 0.0020(17) 0.0030(18)
C31 0.023(2) 0.017(2) 0.019(2) 0.0000(19) 0.0016(18) 0.0062(19)
C32 0.031(3) 0.029(3) 0.021(2) -0.002(2) -0.002(2) 0.006(2)
C33 0.029(3) 0.026(3) 0.024(3) 0.002(2) 0.002(2) 0.008(2)
C34 0.016(2) 0.019(3) 0.019(2) 0.000(2) 0.0012(17) 0.0070(19)
C35 0.022(2) 0.026(3) 0.023(2) 0.002(2) -0.0005(19) 0.002(2)
C36 0.026(3) 0.026(3) 0.022(2) 0.000(2) 0.001(2) 0.002(2)
C37 0.0071(19) 0.016(2) 0.020(2) -0.0015(19) 0.0025(16) 0.0061(17)
C38 0.0074(19) 0.015(2) 0.022(2) -0.0007(19) -0.0020(17) 0.0071(17)
C39 0.009(2) 0.018(2) 0.025(2) -0.005(2) -0.0051(18) 0.0062(18)
C40 0.013(2) 0.017(2) 0.026(2) -0.004(2) 0.0004(18) -0.0053(18)
C41 0.016(2) 0.018(3) 0.024(2) -0.001(2) 0.0065(18) 0.0049(19)
C42 0.010(2) 0.016(2) 0.019(2) 0.0006(19) 0.0009(17) 0.0064(18)
C43 0.023(2) 0.018(3) 0.017(2) -0.0008(19) -0.0045(18) 0.0004(19)
C44 0.030(3) 0.023(3) 0.025(3) 0.001(2) -0.011(2) 0.007(2)
C45 0.032(3) 0.024(3) 0.020(2) -0.001(2) -0.006(2) 0.001(2)
C46 0.020(2) 0.018(2) 0.017(2) 0.0012(19) 0.0039(18) 0.0031(19)
C47 0.019(2) 0.024(3) 0.022(2) 0.003(2) 0.0009(19) 0.006(2)
C48 0.030(3) 0.032(3) 0.022(2) 0.001(2) 0.009(2) 0.013(2)
C49 0.018(2) 0.018(3) 0.019(2) 0.001(2) 0.0011(19) 0.000(2)
C50 0.021(2) 0.014(2) 0.018(2) -0.0057(19) 0.0004(18) 0.0021(19)
C51 0.028(3) 0.017(3) 0.018(2) -0.0040(19) -0.0025(19) -0.002(2)
C52 0.028(3) 0.024(3) 0.027(3) -0.004(2) -0.012(2) -0.003(2)
C53 0.018(2) 0.030(3) 0.037(3) -0.006(2) -0.006(2) -0.006(2)
C54 0.025(2) 0.018(3) 0.026(2) -0.003(2) 0.0042(19) -0.005(2)
C55 0.020(2) 0.015(2) 0.017(2) -0.0039(18) -0.0016(18) 0.0031(18)
C56 0.024(2) 0.016(3) 0.032(3) 0.001(2) -0.005(2) 0.002(2)
C57 0.035(3) 0.023(3) 0.022(2) 0.005(2) 0.002(2) 0.000(2)
C58 0.022(2) 0.019(3) 0.017(2) -0.001(2) -0.0043(19) 0.005(2)
C59 0.027(2) 0.013(2) 0.016(2) 0.0058(19) 0.0015(18) 0.0069(19)
C60 0.036(3) 0.022(3) 0.016(2) 0.004(2) 0.002(2) 0.005(2)
C61 0.044(3) 0.035(3) 0.021(3) 0.004(2) 0.014(2) 0.009(3)
C62 0.026(3) 0.033(3) 0.033(3) 0.004(2) 0.010(2) 0.000(2)
C63 0.028(3) 0.020(3) 0.023(2) 0.003(2) 0.003(2) 0.000(2)
C64 0.023(2) 0.012(2) 0.018(2) 0.0052(19) 0.0056(18) 0.0073(19)
C65 0.028(3) 0.015(3) 0.037(3) 0.001(2) 0.012(2) 0.004(2)
C66 0.032(3) 0.018(3) 0.019(2) -0.005(2) 0.004(2) -0.003(2)
C67 0.068(4) 0.055(4) 0.015(3) -0.002(3) -0.002(3) 0.015(3)
C68 0.074(4) 0.027(3) 0.020(3) -0.007(2) 0.008(3) 0.003(3)
C69 0.067(4) 0.029(3) 0.024(3) 0.000(2) 0.011(3) 0.006(3)
C70 0.093(5) 0.039(4) 0.019(3) -0.002(3) 0.014(3) -0.019(4)
C71 0.155(8) 0.017(3) 0.026(3) 0.006(3) 0.023(4) 0.017(4)
C72 0.104(6) 0.055(5) 0.024(3) 0.016(3) 0.010(3) 0.030(4)
B1 0.014(2) 0.021(3) 0.017(2) 0.000(2) 0.002(2) 0.007(2)
B2 0.014(2) 0.018(3) 0.012(2) 0.004(2) -0.0010(18) 0.005(2)
N1 0.0132(17) 0.0118(19) 0.0131(17) 0.0001(15) -0.0013(14) 0.0027(15)
N2 0.0124(17) 0.0103(19) 0.0127(17) -0.0001(14) -0.0003(14) 0.0022(14)
N3 0.0164(18) 0.0104(19) 0.0116(17) -0.0007(15) -0.0005(14) 0.0037(15)
N4 0.0126(17) 0.0105(19) 0.0138(17) -0.0003(15) -0.0037(14) 0.0018(14)
N5 0.0200(19) 0.015(2) 0.0180(18) 0.0012(16) -0.0008(15) -0.0031(16)
N6 0.0223(19) 0.014(2) 0.0183(18) -0.0005(16) 0.0052(15) 0.0032(16)
Y1 0.0125(2) 0.0112(2) 0.0149(2) -0.00019(17) -0.00049(15) 0.00154(17)
Y2 0.0133(2) 0.0109(2) 0.0148(2) -0.00060(17) 0.00081(15) 0.00237(17)

loop_
_atom_type_symbol
_atom_type_description
_atom_type_scat_dispersion_real
_atom_type_scat_dispersion_imag
_atom_type_scat_source
C C 0.0033 0.0016 'International Tables Vol C Tables 4.2.6.8 and 6.1.1.4'
H H 0.0000 0.0000 'International Tables Vol C Tables 4.2.6.8 and 6.1.1.4'
B B 0.0013 0.0007 'International Tables Vol C Tables 4.2.6.8 and 6.1.1.4'
N N 0.0061 0.0033 'International Tables Vol C Tables 4.2.6.8 and 6.1.1.4'
Y Y -2.7962 3.5667 'International Tables Vol C Tables 4.2.6.8 and 6.1.1.4'

loop_
_geom_angle_atom_site_label_1
_geom_angle_atom_site_label_2
_geom_angle_atom_site_label_3
_geom_angle
N1 C1 C2 120.5(4)
N1 C1 C6 121.1(4)
C2 C1 C6 118.3(4)
C3 C2 C1 120.0(4)
C3 C2 C7 119.9(4)
C1 C2 C7 119.9(4)
C4 C3 C2 121.4(4)
C4 C3 H3 119.3
C2 C3 H3 119.3
C5 C4 C3 119.2(4)
C5 C4 H4 120.4
C3 C4 H4 120.4
C4 C5 C6 121.9(4)
C4 C5 H5 119.1
C6 C5 H5 119.1
C5 C6 C1 119.2(4)
C5 C6 C10 118.7(4)
C1 C6 C10 122.1(4)
C2 C7 C9 114.8(4)
C2 C7 C8 108.3(4)
C9 C7 C8 110.9(4)
C2 C7 H7 107.5
C9 C7 H7 107.5
C8 C7 H7 107.5
C7 C8 H8A 109.5
C7 C8 H8B 109.5
H8A C8 H8B 109.5
C7 C8 H8C 109.5
H8A C8 H8C 109.5
H8B C8 H8C 109.5
C7 C9 H9A 109.5
C7 C9 H9B 109.5
H9A C9 H9B 109.5
C7 C9 H9C 109.5
H9A C9 H9C 109.5
H9B C9 H9C 109.5
C6 C10 C12 114.1(4)
C6 C10 C11 110.7(3)
C12 C10 C11 109.3(4)
C6 C10 H10 107.5
C12 C10 H10 107.5
C11 C10 H10 107.5
C10 C11 H11A 109.5
C10 C11 H11B 109.5
H11A C11 H11B 109.5
C10 C11 H11C 109.5
H11A C11 H11C 109.5
H11B C11 H11C 109.5
C10 C12 H12A 109.5
C10 C12 H12B 109.5
H12A C12 H12B 109.5
C10 C12 H12C 109.5
H12A C12 H12C 109.5
H12B C12 H12C 109.5
N2 C13 C18 119.7(4)
N2 C13 C14 122.7(4)
C18 C13 C14 117.5(4)
C15 C14 C13 119.4(4)
C15 C14 C19 117.9(4)
C13 C14 C19 122.6(4)
C15 C14 Y2 68.4(2)
C13 C14 Y2 84.7(2)
C19 C14 Y2 120.3(3)
C17 C15 C14 122.9(4)
C17 C15 Y2 75.9(2)
C14 C15 Y2 83.7(2)
C17 C15 H15 118.5
C14 C15 H15 118.5
Y2 C15 H15 111.7
C17 C16 C18 122.1(4)
C17 C16 Y2 70.5(2)
C18 C16 Y2 84.0(2)
C17 C16 H16 118.9
C18 C16 H16 118.9
Y2 C16 H16 116.8
C15 C17 C16 117.8(4)
C15 C17 Y2 75.0(2)
C16 C17 Y2 81.3(2)
C15 C17 H17 121.1
C16 C17 H17 121.1
Y2 C17 H17 113.4
C16 C18 C13 120.2(4)
C16 C18 C22 120.0(4)
C13 C18 C22 119.5(4)
C14 C19 C21 112.0(3)
C14 C19 C20 112.2(4)
C21 C19 C20 108.9(3)
C14 C19 H19 107.9
C21 C19 H19 107.9
C20 C19 H19 107.9
C19 C20 H20A 109.5
C19 C20 H20B 109.5
H20A C20 H20B 109.5
C19 C20 H20C 109.5
H20A C20 H20C 109.5
H20B C20 H20C 109.5
C19 C21 H21A 109.5
C19 C21 H21B 109.5
H21A C21 H21B 109.5
C19 C21 H21C 109.5
H21A C21 H21C 109.5
H21B C21 H21C 109.5
C18 C22 C24 114.6(4)
C18 C22 C23 109.5(3)
C24 C22 C23 109.7(3)
C18 C22 H22 107.6
C24 C22 H22 107.6
C23 C22 H22 107.6
C22 C23 H23A 109.5
C22 C23 H23B 109.5
H23A C23 H23B 109.5
C22 C23 H23C 109.5
H23A C23 H23C 109.5
H23B C23 H23C 109.5
C22 C24 H24A 109.5
C22 C24 H24B 109.5
H24A C24 H24B 109.5
C22 C24 H24C 109.5
H24A C24 H24C 109.5
H24B C24 H24C 109.5
N3 C25 C26 120.5(4)
N3 C25 C30 121.3(4)
C26 C25 C30 118.1(4)
C27 C26 C25 120.1(4)
C27 C26 C31 119.6(4)
C25 C26 C31 120.2(4)
C28 C27 C26 121.8(4)
C28 C27 H27 119.1
C26 C27 H27 119.1
C27 C28 C29 118.6(4)
C27 C28 H28 120.7
C29 C28 H28 120.7
C28 C29 C30 122.4(4)
C28 C29 H29 118.8
C30 C29 H29 118.8
C29 C30 C25 119.1(4)
C29 C30 C34 118.5(4)
C25 C30 C34 122.4(4)
C26 C31 C33 109.9(4)
C26 C31 C32 113.4(4)
C33 C31 C32 110.2(4)
C26 C31 H31 107.7
C33 C31 H31 107.7
C32 C31 H31 107.7
C31 C32 H32A 109.5
C31 C32 H32B 109.5
H32A C32 H32B 109.5
C31 C32 H32C 109.5
H32A C32 H32C 109.5
H32B C32 H32C 109.5
C31 C33 H33A 109.5
C31 C33 H33B 109.5
H33A C33 H33B 109.5
C31 C33 H33C 109.5
H33A C33 H33C 109.5
H33B C33 H33C 109.5
C30 C34 C36 112.8(4)
C30 C34 C35 112.0(3)
C36 C34 C35 109.4(3)
C30 C34 H34 107.4
C36 C34 H34 107.4
C35 C34 H34 107.4
C34 C35 H35A 109.5
C34 C35 H35B 109.5
H35A C35 H35B 109.5
C34 C35 H35C 109.5
H35A C35 H35C 109.5
H35B C35 H35C 109.5
C34 C36 H36A 109.5
C34 C36 H36B 109.5
H36A C36 H36B 109.5
C34 C36 H36C 109.5
H36A C36 H36C 109.5
H36B C36 H36C 109.5
N4 C37 C38 119.6(4)
N4 C37 C42 122.6(4)
C38 C37 C42 117.9(4)
C39 C38 C37 119.7(4)
C39 C38 C43 120.2(4)
C37 C38 C43 119.7(4)
C40 C39 C38 121.7(4)
C40 C39 Y1 70.9(2)
C38 C39 Y1 83.6(2)
C40 C39 H39 119.1
C38 C39 H39 119.1
Y1 C39 H39 116.9
C39 C40 C41 118.8(4)
C39 C40 Y1 81.0(2)
C41 C40 Y1 76.9(2)
C39 C40 H40 120.6
C41 C40 H40 120.6
Y1 C40 H40 112.1
C42 C41 C40 121.9(4)
C42 C41 Y1 84.0(2)
C40 C41 Y1 74.1(2)
C42 C41 H41 119.0
C40 C41 H41 119.0
Y1 C41 H41 112.9
C41 C42 C37 119.8(4)
C41 C42 C46 117.7(4)
C37 C42 C46 122.3(4)
C41 C42 Y1 68.5(2)
C37 C42 Y1 83.3(2)
C46 C42 Y1 121.7(3)
C38 C43 C45 115.4(4)
C38 C43 C44 109.0(4)
C45 C43 C44 109.6(4)
C38 C43 H43 107.5
C45 C43 H43 107.5
C44 C43 H43 107.5
C43 C44 H44A 109.5
C43 C44 H44B 109.5
H44A C44 H44B 109.5
C43 C44 H44C 109.5
H44A C44 H44C 109.5
H44B C44 H44C 109.5
C43 C45 H45A 109.5
C43 C45 H45B 109.5
H45A C45 H45B 109.5
C43 C45 H45C 109.5
H45A C45 H45C 109.5
H45B C45 H45C 109.5
C42 C46 C47 112.6(4)
C42 C46 C48 110.5(4)
C47 C46 C48 109.5(3)
C42 C46 H46 108.0
C47 C46 H46 108.0
C48 C46 H46 108.0
C46 C47 H47A 109.5
C46 C47 H47B 109.5
H47A C47 H47B 109.5
C46 C47 H47C 109.5
H47A C47 H47C 109.5
H47B C47 H47C 109.5
C46 C48 H48A 109.5
C46 C48 H48B 109.5
H48A C48 H48B 109.5
C46 C48 H48C 109.5
H48A C48 H48C 109.5
H48B C48 H48C 109.5
C50 C49 Y1 100.3(3)
C50 C49 H49A 114(2)
Y1 C49 H49A 99(2)
C50 C49 H49B 111(2)
Y1 C49 H49B 127(2)
H49A C49 H49B 105(3)
C51 C50 C55 116.4(4)
C51 C50 C49 122.0(4)
C55 C50 C49 121.3(4)
C52 C51 C50 122.0(4)
C52 C51 H51 119.0
C50 C51 H51 119.0
C53 C52 C51 120.2(4)
C53 C52 H52 119.9
C51 C52 H52 119.9
C52 C53 C54 119.6(4)
C52 C53 H53 120.2
C54 C53 H53 120.2
C53 C54 C55 120.2(4)
C53 C54 H54 119.9
C55 C54 H54 119.9
C54 C55 C50 121.5(4)
C54 C55 N5 122.0(4)
C50 C55 N5 116.4(4)
N5 C56 H56A 109.5
N5 C56 H56B 109.5
H56A C56 H56B 109.5
N5 C56 H56C 109.5
H56A C56 H56C 109.5
H56B C56 H56C 109.5
N5 C57 H57A 109.5
N5 C57 H57B 109.5
H57A C57 H57B 109.5
N5 C57 H57C 109.5
H57A C57 H57C 109.5
H57B C57 H57C 109.5
C59 C58 Y2 102.2(3)
C59 C58 H58Q 110(3)
Y2 C58 H58Q 127(3)
C59 C58 H58B 113(3)
Y2 C58 H58B 94(3)
H58Q C58 H58B 109(4)
C60 C59 C64 115.7(4)
C60 C59 C58 122.7(4)
C64 C59 C58 121.3(4)
C61 C60 C59 122.3(4)
C61 C60 H60 118.9
C59 C60 H60 118.9
C60 C61 C62 121.1(4)
C60 C61 H61 119.4
C62 C61 H61 119.4
C61 C62 C63 118.6(4)
C61 C62 H62 120.7
C63 C62 H62 120.7
C64 C63 C62 120.7(4)
C64 C63 H63 119.6
C62 C63 H63 119.6
C63 C64 C59 121.6(4)
C63 C64 N6 122.4(4)
C59 C64 N6 116.0(4)
N6 C65 H65A 109.5
N6 C65 H65B 109.5
H65A C65 H65B 109.5
N6 C65 H65C 109.5
H65A C65 H65C 109.5
H65B C65 H65C 109.5
N6 C66 H66A 109.5
N6 C66 H66B 109.5
H66A C66 H66B 109.5
N6 C66 H66C 109.5
H66A C66 H66C 109.5
H66B C66 H66C 109.5
C72 C67 C68 119.5(7)
C72 C67 H67 120.3
C68 C67 H67 120.3
C69 C68 C67 121.0(6)
C69 C68 H68 119.5
C67 C68 H68 119.5
C68 C69 C70 119.5(6)
C68 C69 H69 120.2
C70 C69 H69 120.2
C69 C70 C71 119.8(6)
C69 C70 H70 120.1
C71 C70 H70 120.1
C72 C71 C70 119.5(6)
C72 C71 H71 120.3
C70 C71 H71 120.3
C67 C72 C71 120.7(7)
C67 C72 H72 119.6
C71 C72 H72 119.6
N1 B1 N2 116.2(4)
N1 B1 Y1 57.8(2)
N2 B1 Y1 58.4(2)
N1 B1 H1 122(2)
N2 B1 H1 121(2)
Y1 B1 H1 173(2)
N3 B2 N4 116.5(4)
N3 B2 Y2 58.1(2)
N4 B2 Y2 58.5(2)
N3 B2 H2 120(2)
N4 B2 H2 123(2)
Y2 B2 H2 174(2)
C1 N1 B1 121.9(3)
C1 N1 Y1 146.8(3)
B1 N1 Y1 89.8(2)
C13 N2 B1 121.5(3)
C13 N2 Y1 150.0(3)
B1 N2 Y1 88.4(3)
C25 N3 B2 120.4(3)
C25 N3 Y2 148.3(3)
B2 N3 Y2 89.2(2)
C37 N4 B2 121.1(3)
C37 N4 Y2 150.4(3)
B2 N4 Y2 88.3(2)
C55 N5 C57 114.6(3)
C55 N5 C56 109.6(3)
C57 N5 C56 107.3(3)
C55 N5 Y1 97.3(2)
C57 N5 Y1 108.0(3)
C56 N5 Y1 120.2(3)
C64 N6 C66 113.7(3)
C64 N6 C65 109.3(3)
C66 N6 C65 107.4(3)
C64 N6 Y2 99.5(2)
C66 N6 Y2 109.0(3)
C65 N6 Y2 118.0(3)
N1 Y1 N2 65.59(12)
N1 Y1 C49 108.03(14)
N2 Y1 C49 108.58(13)
N1 Y1 N5 85.44(11)
N2 Y1 N5 148.82(11)
C49 Y1 N5 68.32(13)
N1 Y1 B1 32.40(14)
N2 Y1 B1 33.20(14)
C49 Y1 B1 111.20(15)
N5 Y1 B1 116.92(13)
N1 Y1 C40 143.65(12)
N2 Y1 C40 131.07(12)
C49 Y1 C40 96.64(14)
N5 Y1 C40 79.26(12)
B1 Y1 C40 151.26(14)
N1 Y1 C41 121.05(12)
N2 Y1 C41 111.91(12)
C49 Y1 C41 125.55(14)
N5 Y1 C41 92.36(12)
B1 Y1 C41 122.71(14)
C40 Y1 C41 28.92(12)
N1 Y1 C39 170.58(12)
N2 Y1 C39 115.84(12)
C49 Y1 C39 80.63(14)
N5 Y1 C39 94.66(12)
B1 Y1 C39 148.38(14)
C40 Y1 C39 28.15(12)
C41 Y1 C39 49.54(13)
N1 Y1 C42 115.31(11)
N2 Y1 C42 84.95(11)
C49 Y1 C42 136.26(14)
N5 Y1 C42 119.52(11)
B1 Y1 C42 102.49(13)
C40 Y1 C42 49.72(12)
C41 Y1 C42 27.48(12)
C39 Y1 C42 56.61(11)
N3 Y2 N4 65.79(12)
N3 Y2 C58 108.42(14)
N4 Y2 C58 109.10(14)
N3 Y2 N6 85.62(11)
N4 Y2 N6 149.36(11)
C58 Y2 N6 68.38(14)
N3 Y2 B2 32.70(14)
N4 Y2 B2 33.13(14)
C58 Y2 B2 111.28(14)
N6 Y2 B2 117.35(13)
N3 Y2 C15 121.55(12)
N4 Y2 C15 112.19(12)
C58 Y2 C15 124.44(14)
N6 Y2 C15 91.61(12)
B2 Y2 C15 123.70(13)
N3 Y2 C17 144.18(12)
N4 Y2 C17 131.20(12)
C58 Y2 C17 95.41(14)
N6 Y2 C17 78.63(12)
B2 Y2 C17 152.30(13)
C15 Y2 C17 29.05(12)
N3 Y2 C16 171.05(12)
N4 Y2 C16 115.43(12)
C58 Y2 C16 79.85(14)
N6 Y2 C16 94.55(11)
B2 Y2 C16 148.09(14)
C15 Y2 C16 49.50(12)
C17 Y2 C16 28.17(12)
N3 Y2 C14 115.38(11)
N4 Y2 C14 84.75(11)
C58 Y2 C14 135.85(14)
N6 Y2 C14 119.11(11)
B2 Y2 C14 102.76(13)
C15 Y2 C14 27.88(12)
C17 Y2 C14 50.31(12)
C16 Y2 C14 56.86(11)

loop_
_geom_bond_atom_site_label_1
_geom_bond_atom_site_label_2
_geom_bond_distance
C1 N1 1.413(5)
C1 C2 1.416(6)
C1 C6 1.423(6)
C2 C3 1.393(6)
C2 C7 1.517(6)
C3 C4 1.379(6)
C3 H3 0.9500
C4 C5 1.379(6)
C4 H4 0.9500
C5 C6 1.395(6)
C5 H5 0.9500
C6 C10 1.518(6)
C7 C9 1.531(7)
C7 C8 1.541(7)
C7 H7 1.0000
C8 H8A 0.9800
C8 H8B 0.9800
C8 H8C 0.9800
C9 H9A 0.9800
C9 H9B 0.9800
C9 H9C 0.9800
C10 C12 1.531(6)
C10 C11 1.534(6)
C10 H10 1.0000
C11 H11A 0.9800
C11 H11B 0.9800
C11 H11C 0.9800
C12 H12A 0.9800
C12 H12B 0.9800
C12 H12C 0.9800
C13 N2 1.382(5)
C13 C18 1.432(6)
C13 C14 1.437(6)
C14 C15 1.394(6)
C14 C19 1.519(6)
C14 Y2 2.963(4)
C15 C17 1.393(6)
C15 Y2 2.771(4)
C15 H15 0.9500
C16 C17 1.393(6)
C16 C18 1.396(6)
C16 Y2 2.917(4)
C16 H16 0.9500
C17 Y2 2.782(4)
C17 H17 0.9500
C18 C22 1.522(6)
C19 C21 1.523(6)
C19 C20 1.531(6)
C19 H19 1.0000
C20 H20A 0.9800
C20 H20B 0.9800
C20 H20C 0.9800
C21 H21A 0.9800
C21 H21B 0.9800
C21 H21C 0.9800
C22 C24 1.529(6)
C22 C23 1.536(6)
C22 H22 1.0000
C23 H23A 0.9800
C23 H23B 0.9800
C23 H23C 0.9800
C24 H24A 0.9800
C24 H24B 0.9800
C24 H24C 0.9800
C25 N3 1.416(5)
C25 C26 1.416(6)
C25 C30 1.425(6)
C26 C27 1.384(6)
C26 C31 1.518(6)
C27 C28 1.377(6)
C27 H27 0.9500
C28 C29 1.380(6)
C28 H28 0.9500
C29 C30 1.387(6)
C29 H29 0.9500
C30 C34 1.521(6)
C31 C33 1.527(6)
C31 C32 1.531(6)
C31 H31 1.0000
C32 H32A 0.9800
C32 H32B 0.9800
C32 H32C 0.9800
C33 H33A 0.9800
C33 H33B 0.9800
C33 H33C 0.9800
C34 C36 1.529(6)
C34 C35 1.533(6)
C34 H34 1.0000
C35 H35A 0.9800
C35 H35B 0.9800
C35 H35C 0.9800
C36 H36A 0.9800
C36 H36B 0.9800
C36 H36C 0.9800
C37 N4 1.382(5)
C37 C38 1.430(6)
C37 C42 1.431(6)
C38 C39 1.402(6)
C38 C43 1.510(6)
C39 C40 1.383(6)
C39 Y1 2.895(4)
C39 H39 0.9500
C40 C41 1.392(6)
C40 Y1 2.770(4)
C40 H40 0.9500
C41 C42 1.391(6)
C41 Y1 2.805(4)
C41 H41 0.9500
C42 C46 1.521(6)
C42 Y1 2.998(4)
C43 C45 1.530(6)
C43 C44 1.534(6)
C43 H43 1.0000
C44 H44A 0.9800
C44 H44B 0.9800
C44 H44C 0.9800
C45 H45A 0.9800
C45 H45B 0.9800
C45 H45C 0.9800
C46 C47 1.526(6)
C46 C48 1.528(6)
C46 H46 1.0000
C47 H47A 0.9800
C47 H47B 0.9800
C47 H47C 0.9800
C48 H48A 0.9800
C48 H48B 0.9800
C48 H48C 0.9800
C49 C50 1.481(6)
C49 Y1 2.419(4)
C49 H49A 0.97(4)
C49 H49B 0.98(4)
C50 C51 1.406(6)
C50 C55 1.412(6)
C51 C52 1.389(6)
C51 H51 0.9500
C52 C53 1.381(7)
C52 H52 0.9500
C53 C54 1.389(6)
C53 H53 0.9500
C54 C55 1.391(6)
C54 H54 0.9500
C55 N5 1.457(5)
C56 N5 1.486(6)
C56 H56A 0.9800
C56 H56B 0.9800
C56 H56C 0.9800
C57 N5 1.476(5)
C57 H57A 0.9800
C57 H57B 0.9800
C57 H57C 0.9800
C58 C59 1.477(6)
C58 Y2 2.416(4)
C58 H58Q 0.97(5)
C58 H58B 0.97(5)
C59 C60 1.407(6)
C59 C64 1.417(6)
C60 C61 1.373(7)
C60 H60 0.9500
C61 C62 1.381(7)
C61 H61 0.9500
C62 C63 1.390(6)
C62 H62 0.9500
C63 C64 1.386(6)
C63 H63 0.9500
C64 N6 1.458(5)
C65 N6 1.482(5)
C65 H65A 0.9800
C65 H65B 0.9800
C65 H65C 0.9800
C66 N6 1.479(5)
C66 H66A 0.9800
C66 H66B 0.9800
C66 H66C 0.9800
C67 C72 1.369(9)
C67 C68 1.380(8)
C67 H67 0.9500
C68 C69 1.363(8)
C68 H68 0.9500
C69 C70 1.387(8)
C69 H69 0.9500
C70 C71 1.390(9)
C70 H70 0.9500
C71 C72 1.373(10)
C71 H71 0.9500
C72 H72 0.9500
B1 N1 1.420(6)
B1 N2 1.452(6)
B1 Y1 2.651(5)
B1 H1 1.03(4)
B2 N3 1.428(6)
B2 N4 1.445(6)
B2 Y2 2.643(5)
B2 H2 1.08(4)
N1 Y1 2.244(3)
N2 Y1 2.258(3)
N3 Y2 2.243(3)
N4 Y2 2.255(3)
N5 Y1 2.610(3)
N6 Y2 2.602(4)
